data_2312952
loop_
_publ_author_name
'Hushcha, Valeryia'
'Rybarczyk-Pirek, Agnieszka J'
'Ch&#x119;ci&#x144;ska, Lilianna'

_publ_section_title
;
 Multicomponent crystals of nitroimidazole drugs with trithiocyanuric
 acid: two competing drug-coformer supramolecular motifs.
;
_journal_coeditor_code VP3056
_journal_issue 9
_journal_name_full 'Acta crystallographica. Section C, Structural chemistry'
_journal_page_first 562
_journal_page_last 575
_journal_paper_doi 10.1107/S2053229626008156
_journal_volume 82
_journal_year 2026
_chemical_formula_iupac 'C7 H10 Cl N3 O3, C3 H3 N3 S3, H2 O'
_chemical_formula_moiety 'C7 H10 Cl N3 O3, C3 H3 N3 S3, H2 O'
_chemical_formula_sum 'C10 H15 Cl N6 O4 S3'
_chemical_formula_weight 414.91
_chemical_name_common
;
Trithiocyanuric acid--ornidazole--water (1/1/1)
;
_chemical_name_systematic
;
1,3,5-Triazine-2,4,6-trithiol;
1-chloro-3-(2-methyl-5-nitro-1H-imidazol-1-yl)propan-2-ol;
monohydrate
;
_space_group_crystal_system monoclinic
_space_group_IT_number 14
_space_group_name_Hall '-P 2ybc'
_space_group_name_H-M_alt 'P 1 21/c 1'
_atom_sites_solution_hydrogens mixed
_atom_sites_solution_primary direct
_audit_creation_method SHELXL-2025/1
_cell_angle_alpha 90
_cell_angle_beta 94.247(4)
_cell_angle_gamma 90
_cell_formula_units_Z 4
_cell_length_a 19.4666(8)
_cell_length_b 12.8041(5)
_cell_length_c 7.3929(3)
_cell_measurement_reflns_used 5270
_cell_measurement_temperature 296(2)
_cell_measurement_theta_max 76.1380
_cell_measurement_theta_min 4.0940
_cell_volume 1837.64(13)
_computing_cell_refinement
;
CrysAlis PRO (Rigaku OD, 2024)
;
_computing_data_collection
;
CrysAlis PRO (Rigaku OD, 2024)
;
_computing_data_reduction
;
CrysAlis PRO (Rigaku OD, 2024)
;
_computing_molecular_graphics
;
Mercury (Macrae <i>et al.</i>,  2020) and PLATON (Spek, 2020)
;
_computing_publication_material
;
publCIF (Westrip, 2010)
;
_computing_structure_refinement
;
SHELXL2019 (Sheldrick, 2015b)
;
_computing_structure_solution
;
SHELXT (Sheldrick, 2015a)
;
_diffrn_ambient_temperature 296(2)
_diffrn_detector 'Hybrid Pixel Array Detector'
_diffrn_detector_area_resol_mean 10.0000
_diffrn_measured_fraction_theta_full 0.987
_diffrn_measured_fraction_theta_max 0.958
_diffrn_measurement_device 'four-circle diffractometer'
_diffrn_measurement_device_type 'Rigaku XtaLAB Synergy Dualflex diffractometer with a HyPix detector'
_diffrn_measurement_method '\w scans'
_diffrn_radiation_monochromator mirror
_diffrn_radiation_probe x-ray
_diffrn_radiation_type CuK\a
_diffrn_radiation_wavelength 1.54184
_diffrn_reflns_av_R_equivalents 0.0453
_diffrn_reflns_av_unetI/netI 0.0445
_diffrn_reflns_limit_h_max 24
_diffrn_reflns_limit_h_min -19
_diffrn_reflns_limit_k_max 15
_diffrn_reflns_limit_k_min -13
_diffrn_reflns_limit_l_max 8
_diffrn_reflns_limit_l_min -8
_diffrn_reflns_number 10171
_diffrn_reflns_theta_full 67.684
_diffrn_reflns_theta_max 72.062
_diffrn_reflns_theta_min 4.136
_diffrn_source 'micro-focus sealed X-ray tube'
_exptl_absorpt_coefficient_mu 5.292
_exptl_absorpt_correction_T_max 1.00000
_exptl_absorpt_correction_T_min 0.72025
_exptl_absorpt_correction_type multi-scan
_exptl_absorpt_process_details
;
(CrysAlis PRO; Rigaku OD, 2024)
;
_exptl_crystal_colour yellow
_exptl_crystal_density_diffrn 1.500
_exptl_crystal_description needle
_exptl_crystal_F_000 856
_exptl_crystal_size_max 0.136
_exptl_crystal_size_mid 0.079
_exptl_crystal_size_min 0.011
_refine_diff_density_max 0.389
_refine_diff_density_min -0.316
_refine_ls_extinction_method none
_refine_ls_goodness_of_fit_ref 1.071
_refine_ls_hydrogen_treatment mixed
_refine_ls_matrix_type full
_refine_ls_number_parameters 234
_refine_ls_number_reflns 3458
_refine_ls_number_restraints 0
_refine_ls_restrained_S_all 1.071
_refine_ls_R_factor_all 0.0515
_refine_ls_R_factor_gt 0.0446
_refine_ls_shift/su_max 0.000
_refine_ls_shift/su_mean 0.000
_refine_ls_structure_factor_coef Fsqd
_refine_ls_weighting_details 'w=1/[\s^2^(Fo^2^)+(0.0714P)^2^+0.6192P] where P=(Fo^2^+2Fc^2^)/3'
_refine_ls_weighting_scheme calc
_refine_ls_wR_factor_gt 0.1258
_refine_ls_wR_factor_ref 0.1309
_reflns_number_gt 2953
_reflns_number_total 3458
_reflns_threshold_expression 'I > 2\s(I)'
_cod_data_source_file vp3056sup1.cif
_cod_data_source_block ONZ-TTCA-H2O
_cod_original_sg_symbol_H-M 'P 21/c'
_cod_database_code 2312952
_shelx_space_group_comment
;
The symmetry employed for this shelxl refinement is uniquely defined
by the following loop, which should always be used as a source of
symmetry information in preference to the above space-group names.
They are only intended as comments.
;

loop_
_space_group_symop_operation_xyz
'x, y, z'
'-x, y+1/2, -z+1/2'
'-x, -y, -z'
'x, -y-1/2, z-1/2'

loop_
_atom_site_type_symbol
_atom_site_label
_atom_site_fract_x
_atom_site_fract_y
_atom_site_fract_z
_atom_site_U_iso_or_equiv
_atom_site_adp_type
_atom_site_calc_flag
_atom_site_occupancy
_atom_site_disorder_assembly
_atom_site_disorder_group
Cl Cl1 0.07430(6) 0.62216(9) -0.10741(14) 0.0968(3) Uani d 1 . .
O O1 0.12445(13) 0.3313(3) 0.7610(3) 0.0980(9) Uani d 1 . .
O O2 0.05679(13) 0.4018(4) 0.5515(4) 0.1284(14) Uani d 1 . .
O O3 0.16669(13) 0.63321(19) 0.2437(4) 0.0801(6) Uani d 1 . .
H H3 0.182688 0.647736 0.346367 0.120 Uiso calc 1 . .
N N1 0.27352(11) 0.36978(16) 0.4023(3) 0.0520(5) Uani d 1 . .
N N2 0.16629(10) 0.41879(18) 0.3264(3) 0.0519(5) Uani d 1 . .
N N3 0.11333(13) 0.3706(2) 0.6104(4) 0.0757(8) Uani d 1 . .
C C1 0.23593(14) 0.3511(2) 0.5460(4) 0.0548(6) Uani d 1 . .
H H1 0.252677 0.322480 0.656263 0.066 Uiso calc 1 . .
C C2 0.17004(13) 0.3808(2) 0.5028(4) 0.0536(6) Uani d 1 . .
C C3 0.23091(12) 0.4099(2) 0.2721(3) 0.0510(6) Uani d 1 . .
C C4 0.25142(15) 0.4402(3) 0.0903(4) 0.0672(8) Uani d 1 . .
H H4A 0.300032 0.429447 0.084879 0.101 Uiso calc 1 . .
H H4B 0.240714 0.512483 0.068758 0.101 Uiso calc 1 . .
H H4C 0.226799 0.398153 -0.000448 0.101 Uiso calc 1 . .
C C5 0.10890(13) 0.4663(2) 0.2168(4) 0.0578(6) Uani d 1 . .
H H5A 0.066338 0.432030 0.243163 0.069 Uiso calc 1 . .
H H5B 0.115474 0.455587 0.089321 0.069 Uiso calc 1 . .
C C6 0.10294(15) 0.5824(3) 0.2535(4) 0.0666(8) Uani d 1 . .
H H6 0.087911 0.591705 0.376067 0.080 Uiso calc 1 . .
C C7 0.0496(2) 0.6312(3) 0.1198(5) 0.0831(10) Uani d 1 . .
H H7A 0.043617 0.704122 0.150891 0.100 Uiso calc 1 . .
H H7B 0.005751 0.596206 0.128354 0.100 Uiso calc 1 . .
S S10 0.61657(4) 0.36567(5) 0.13142(12) 0.0634(2) Uani d 1 . .
S S11 0.40251(3) 0.57001(5) 0.35264(9) 0.0510(2) Uani d 1 . .
S S12 0.40248(3) 0.15834(4) 0.34206(9) 0.04715(19) Uani d 1 . .
N N10 0.50670(10) 0.27575(15) 0.2532(3) 0.0430(4) Uani d 1 . .
N N11 0.50405(10) 0.45445(15) 0.2409(3) 0.0440(4) Uani d 1 . .
N N12 0.41166(10) 0.36432(14) 0.3393(3) 0.0405(4) Uani d 1 . .
C C10 0.54026(13) 0.36561(17) 0.2110(3) 0.0436(5) Uani d 1 . .
C C11 0.44121(12) 0.45898(16) 0.3096(3) 0.0392(5) Uani d 1 . .
C C12 0.44204(11) 0.27130(16) 0.3099(3) 0.0384(5) Uani d 1 . .
O O1WA 0.2124(9) 0.6623(12) 0.595(2) 0.167(3) Uani d 0.5 A 1
H H1WA 0.242008 0.696468 0.661309 0.250 Uiso d 0.5 A 1
H H1WB 0.235819 0.616266 0.543913 0.250 Uiso d 0.5 A 1
O O1WB 0.2321(9) 0.7080(13) 0.549(2) 0.167(3) Uani d 0.5 A 2
H H1WC 0.250798 0.682975 0.646809 0.250 Uiso d 0.5 A 2
H H1WD 0.210223 0.761320 0.581499 0.250 Uiso d 0.5 A 2
H H10T 0.5253(15) 0.221(3) 0.238(4) 0.058(8) Uiso d 1 . .
H H11T 0.5225(15) 0.512(3) 0.222(4) 0.055(8) Uiso d 1 . .
H H12T 0.3717(18) 0.366(2) 0.376(4) 0.061(9) Uiso d 1 . .

loop_
_atom_site_aniso_label
_atom_site_aniso_U_11
_atom_site_aniso_U_22
_atom_site_aniso_U_33
_atom_site_aniso_U_12
_atom_site_aniso_U_13
_atom_site_aniso_U_23
Cl1 0.0931(7) 0.1135(8) 0.0823(6) -0.0033(5) -0.0039(5) 0.0322(5)
O1 0.0771(15) 0.144(2) 0.0751(16) 0.0090(16) 0.0234(12) 0.0394(16)
O2 0.0539(14) 0.234(4) 0.100(2) 0.0334(19) 0.0260(13) 0.052(2)
O3 0.0739(14) 0.0787(15) 0.0864(16) 0.0032(11) -0.0033(12) -0.0047(12)
N1 0.0423(10) 0.0544(12) 0.0601(13) 0.0073(9) 0.0096(9) 0.0026(9)
N2 0.0413(10) 0.0641(13) 0.0506(11) 0.0054(9) 0.0053(8) 0.0020(10)
N3 0.0528(14) 0.108(2) 0.0680(16) 0.0071(13) 0.0176(12) 0.0159(14)
C1 0.0497(14) 0.0595(15) 0.0553(14) 0.0048(11) 0.0050(11) 0.0058(12)
C2 0.0448(13) 0.0631(16) 0.0540(14) 0.0025(11) 0.0105(11) 0.0033(11)
C3 0.0455(12) 0.0541(14) 0.0543(14) 0.0034(11) 0.0099(10) -0.0044(11)
C4 0.0600(15) 0.088(2) 0.0556(16) 0.0089(15) 0.0187(13) 0.0015(14)
C5 0.0438(12) 0.0724(18) 0.0568(15) 0.0053(12) 0.0001(11) 0.0022(13)
C6 0.0557(15) 0.078(2) 0.0661(18) 0.0134(14) 0.0059(13) -0.0040(15)
C7 0.072(2) 0.086(2) 0.090(2) 0.0230(17) -0.0001(18) 0.0020(18)
S10 0.0539(4) 0.0514(4) 0.0893(5) -0.0050(3) 0.0341(4) -0.0031(3)
S11 0.0534(4) 0.0337(3) 0.0671(4) 0.0033(2) 0.0138(3) -0.0028(2)
S12 0.0446(3) 0.0328(3) 0.0655(4) -0.0015(2) 0.0140(3) 0.0045(2)
N10 0.0415(10) 0.0309(10) 0.0578(12) 0.0022(8) 0.0127(8) 0.0017(8)
N11 0.0460(10) 0.0306(9) 0.0567(12) -0.0033(8) 0.0127(8) 0.0013(8)
N12 0.0383(10) 0.0361(10) 0.0479(10) 0.0010(7) 0.0094(8) 0.0029(7)
C10 0.0465(12) 0.0357(11) 0.0496(12) -0.0014(9) 0.0105(10) 0.0001(9)
C11 0.0452(11) 0.0323(10) 0.0404(11) 0.0001(9) 0.0048(9) -0.0003(8)
C12 0.0408(10) 0.0349(11) 0.0400(10) 0.0012(9) 0.0063(8) 0.0029(8)
O1WA 0.124(9) 0.235(12) 0.139(8) -0.026(7) -0.006(6) -0.085(7)
O1WB 0.124(9) 0.235(12) 0.139(8) -0.026(7) -0.006(6) -0.085(7)

loop_
_atom_type_symbol
_atom_type_description
_atom_type_scat_dispersion_real
_atom_type_scat_dispersion_imag
_atom_type_scat_source
C C 0.0181 0.0091 'International Tables Vol C Tables 4.2.6.8 and 6.1.1.4'
H H 0.0000 0.0000 'International Tables Vol C Tables 4.2.6.8 and 6.1.1.4'
Cl Cl 0.3639 0.7018 'International Tables Vol C Tables 4.2.6.8 and 6.1.1.4'
N N 0.0311 0.0180 'International Tables Vol C Tables 4.2.6.8 and 6.1.1.4'
O O 0.0492 0.0322 'International Tables Vol C Tables 4.2.6.8 and 6.1.1.4'
S S 0.3331 0.5567 'International Tables Vol C Tables 4.2.6.8 and 6.1.1.4'

loop_
_geom_angle_atom_site_label_1
_geom_angle_atom_site_label_2
_geom_angle_atom_site_label_3
_geom_angle_site_symmetry_1
_geom_angle_site_symmetry_3
_geom_angle
_geom_angle_publ_flag
C6 O3 H3 . . 109.5 ?
C3 N1 C1 . . 107.0(2) ?
C3 N2 C2 . . 105.3(2) ?
C3 N2 C5 . . 124.0(2) ?
C2 N2 C5 . . 130.6(2) ?
O2 N3 O1 . . 123.5(3) ?
O2 N3 C2 . . 119.3(3) ?
O1 N3 C2 . . 117.1(3) ?
C2 C1 N1 . . 108.8(2) ?
C2 C1 H1 . . 125.6 ?
N1 C1 H1 . . 125.6 ?
C1 C2 N2 . . 107.7(2) ?
C1 C2 N3 . . 127.4(3) ?
N2 C2 N3 . . 124.9(2) ?
N1 C3 N2 . . 111.2(2) ?
N1 C3 C4 . . 124.3(2) ?
N2 C3 C4 . . 124.5(2) ?
C3 C4 H4A . . 109.5 ?
C3 C4 H4B . . 109.5 ?
H4A C4 H4B . . 109.5 ?
C3 C4 H4C . . 109.5 ?
H4A C4 H4C . . 109.5 ?
H4B C4 H4C . . 109.5 ?
N2 C5 C6 . . 111.9(2) ?
N2 C5 H5A . . 109.2 ?
C6 C5 H5A . . 109.2 ?
N2 C5 H5B . . 109.2 ?
C6 C5 H5B . . 109.2 ?
H5A C5 H5B . . 107.9 ?
O3 C6 C7 . . 109.9(3) ?
O3 C6 C5 . . 111.3(2) ?
C7 C6 C5 . . 110.2(3) ?
O3 C6 H6 . . 108.4 ?
C7 C6 H6 . . 108.4 ?
C5 C6 H6 . . 108.4 ?
C6 C7 Cl1 . . 111.5(2) ?
C6 C7 H7A . . 109.3 ?
Cl1 C7 H7A . . 109.3 ?
C6 C7 H7B . . 109.3 ?
Cl1 C7 H7B . . 109.3 ?
H7A C7 H7B . . 108.0 ?
C12 N10 C10 . . 125.0(2) ?
C12 N10 H10T . . 116(2) ?
C10 N10 H10T . . 118(2) ?
C11 N11 C10 . . 125.84(19) ?
C11 N11 H11T . . 116(2) ?
C10 N11 H11T . . 118(2) ?
C12 N12 C11 . . 124.05(19) ?
C12 N12 H12T . . 120(2) ?
C11 N12 H12T . . 116(2) ?
N11 C10 N10 . . 113.7(2) ?
N11 C10 S10 . . 123.41(17) ?
N10 C10 S10 . . 122.85(17) ?
N11 C11 N12 . . 115.05(19) ?
N11 C11 S11 . . 123.00(16) ?
N12 C11 S11 . . 121.95(17) ?
N12 C12 N10 . . 116.03(19) ?
N12 C12 S12 . . 121.94(17) ?
N10 C12 S12 . . 122.03(16) ?
H1WA O1WA H1WB . . 104.5 ?
H1WC O1WB H1WD . . 104.5 ?

loop_
_geom_bond_atom_site_label_1
_geom_bond_atom_site_label_2
_geom_bond_site_symmetry_2
_geom_bond_distance
_geom_bond_publ_flag
Cl1 C7 . 1.785(4) ?
O1 N3 . 1.226(3) ?
O2 N3 . 1.221(4) ?
O3 C6 . 1.408(4) ?
O3 H3 . 0.8200 ?
N1 C3 . 1.327(3) ?
N1 C1 . 1.355(3) ?
N2 C3 . 1.354(3) ?
N2 C2 . 1.389(3) ?
N2 C5 . 1.463(3) ?
N3 C2 . 1.414(3) ?
C1 C2 . 1.353(4) ?
C1 H1 . 0.9300 ?
C3 C4 . 1.481(4) ?
C4 H4A . 0.9600 ?
C4 H4B . 0.9600 ?
C4 H4C . 0.9600 ?
C5 C6 . 1.518(5) ?
C5 H5A . 0.9700 ?
C5 H5B . 0.9700 ?
C6 C7 . 1.515(5) ?
C6 H6 . 0.9800 ?
C7 H7A . 0.9700 ?
C7 H7B . 0.9700 ?
S10 C10 . 1.638(2) ?
S11 C11 . 1.651(2) ?
S12 C12 . 1.664(2) ?
N10 C12 . 1.357(3) ?
N10 C10 . 1.370(3) ?
N10 H10T . 0.80(3) ?
N11 C11 . 1.360(3) ?
N11 C10 . 1.365(3) ?
N11 H11T . 0.84(3) ?
N12 C12 . 1.355(3) ?
N12 C11 . 1.367(3) ?
N12 H12T . 0.84(3) ?
O1WA H1WA . 0.8500 ?
O1WA H1WB . 0.8500 ?
O1WB H1WC . 0.8500 ?
O1WB H1WD . 0.8500 ?

loop_
_geom_hbond_atom_site_label_D
_geom_hbond_atom_site_label_H
_geom_hbond_atom_site_label_A
_geom_hbond_site_symmetry_A
_geom_hbond_distance_DH
_geom_hbond_distance_HA
_geom_hbond_distance_DA
_geom_hbond_angle_DHA
_geom_hbond_publ_flag
N10 H10T S11 2_645 0.80(3) 2.51(3) 3.299(2) 168(3) yes
N11 H11T S12 2_655 0.84(3) 2.44(3) 3.266(2) 168(3) yes
N12 H12T N1 . 0.84(3) 1.94(4) 2.764(3) 167(3) yes
O3 H3 O1WA . 0.82 1.89 2.708(18) 171 yes
O3 H3 O1WB . 0.82 1.88 2.682(18) 165 yes
O1WB H1WD O3 4_576 0.85 2.03 2.85(2) 161 yes

loop_
_geom_torsion_atom_site_label_1
_geom_torsion_atom_site_label_2
_geom_torsion_atom_site_label_3
_geom_torsion_atom_site_label_4
_geom_torsion_site_symmetry_1
_geom_torsion_site_symmetry_2
_geom_torsion_site_symmetry_3
_geom_torsion_site_symmetry_4
_geom_torsion
_geom_torsion_publ_flag
C3 N1 C1 C2 . . . . -0.4(3) ?
N1 C1 C2 N2 . . . . 0.3(3) ?
N1 C1 C2 N3 . . . . 177.0(3) ?
C3 N2 C2 C1 . . . . 0.0(3) ?
C5 N2 C2 C1 . . . . -176.0(3) ?
C3 N2 C2 N3 . . . . -176.8(3) ?
C5 N2 C2 N3 . . . . 7.2(5) ?
O2 N3 C2 C1 . . . . 179.8(4) ?
O1 N3 C2 C1 . . . . 0.7(5) ?
O2 N3 C2 N2 . . . . -4.1(5) ?
O1 N3 C2 N2 . . . . 176.9(3) ?
C1 N1 C3 N2 . . . . 0.4(3) ?
C1 N1 C3 C4 . . . . -179.1(3) ?
C2 N2 C3 N1 . . . . -0.3(3) ?
C5 N2 C3 N1 . . . . 176.1(2) ?
C2 N2 C3 C4 . . . . 179.3(3) ?
C5 N2 C3 C4 . . . . -4.4(4) ?
C3 N2 C5 C6 . . . . -90.9(3) ?
C2 N2 C5 C6 . . . . 84.5(4) ?
N2 C5 C6 O3 . . . . 50.0(3) ?
N2 C5 C6 C7 . . . . 172.2(3) ?
O3 C6 C7 Cl1 . . . . 59.5(3) ?
C5 C6 C7 Cl1 . . . . -63.6(3) ?
C11 N11 C10 N10 . . . . 1.5(4) ?
C11 N11 C10 S10 . . . . -178.77(19) ?
C12 N10 C10 N11 . . . . 3.6(4) ?
C12 N10 C10 S10 . . . . -176.14(19) ?
C10 N11 C11 N12 . . . . -4.1(3) ?
C10 N11 C11 S11 . . . . 176.44(19) ?
C12 N12 C11 N11 . . . . 2.1(3) ?
C12 N12 C11 S11 . . . . -178.49(17) ?
C11 N12 C12 N10 . . . . 2.3(3) ?
C11 N12 C12 S12 . . . . -177.92(17) ?
C10 N10 C12 N12 . . . . -5.4(3) ?
C10 N10 C12 S12 . . . . 174.83(19) ?

_cod_database_fobs_code 2312952
